data_1507121
loop_
_publ_author_name
'Bonauer, Christoph'
'Zabel, Manfred'
'K\"onig, Burkhard'

_publ_section_title
;
 Synthesis and peptide binding properties of methoxypyrrole amino acids
 (MOPAS).
;
_journal_issue 9
_journal_name_full 'Organic letters'
_journal_page_first 1349
_journal_page_last 1352
_journal_paper_doi 10.1021/ol049855x
_journal_volume 6
_journal_year 2004
_chemical_compound_source 'see text'
_chemical_formula_moiety 'C8 H11 N O3'
_chemical_formula_sum 'C8 H11 N O3'
_chemical_formula_weight 169.18
_chemical_name_systematic ' ?'
_space_group_IT_number 14
_symmetry_cell_setting monoclinic
_symmetry_Int_Tables_number 14
_symmetry_space_group_name_Hall '-P 2yn'
_symmetry_space_group_name_H-M 'P 1 21/n 1'
_atom_sites_solution_hydrogens geom
_atom_sites_solution_primary direct
_atom_sites_solution_secondary difmap
_cell_angle_alpha 90
_cell_angle_beta 93.814(10)
_cell_angle_gamma 90
_cell_formula_units_Z 4
_cell_length_a 7.0752(6)
_cell_length_b 11.9826(12)
_cell_length_c 9.9718(8)
_cell_measurement_reflns_used 8000
_cell_measurement_temperature 173
_cell_measurement_theta_max 27.87
_cell_measurement_theta_min 2.66
_cell_volume 843.53(13)
_computing_cell_refinement 'STOE (1998)'
_computing_data_collection 'STOE (1998)'
_computing_data_reduction 'STOE (1998)'
_computing_molecular_graphics 'PLATON (Spek, 1990)'
_computing_publication_material 'PLATON (Spek, 1990)'
_computing_structure_refinement 'SHELXL-97 (Sheldrick, 1997)'
_computing_structure_solution 'SIR-97 (Altomare, 1993)'
_diffrn_ambient_temperature 173(1)
_diffrn_measured_fraction_theta_full 0.930
_diffrn_measured_fraction_theta_max 0.930
_diffrn_measurement_device_type 'STOE-IPDS diffractometer'
_diffrn_measurement_method rotation
_diffrn_radiation_monochromator graphite
_diffrn_radiation_source 'fine-focus sealed tube'
_diffrn_radiation_type 'Mo K\a'
_diffrn_radiation_wavelength 0.71073
_diffrn_reflns_av_R_equivalents 0.0414
_diffrn_reflns_av_sigmaI/netI 0.0182
_diffrn_reflns_limit_h_max 9
_diffrn_reflns_limit_h_min -9
_diffrn_reflns_limit_k_max 15
_diffrn_reflns_limit_k_min -15
_diffrn_reflns_limit_l_max 12
_diffrn_reflns_limit_l_min -12
_diffrn_reflns_number 13385
_diffrn_reflns_reduction_process ' ?'
_diffrn_reflns_theta_full 27.87
_diffrn_reflns_theta_max 27.87
_diffrn_reflns_theta_min 2.66
_diffrn_standards_decay_% 0
_diffrn_standards_interval_count 0
_diffrn_standards_interval_time 0
_diffrn_standards_number 0
_exptl_absorpt_coefficient_mu 0.102
_exptl_absorpt_correction_type none
_exptl_crystal_colour 'translucent, colourless with a touch of brown'
_exptl_crystal_density_diffrn 1.332
_exptl_crystal_density_method 'Not Measured'
_exptl_crystal_description prism
_exptl_crystal_F_000 360
_exptl_crystal_size_max 0.55
_exptl_crystal_size_mid 0.55
_exptl_crystal_size_min 0.50
_refine_diff_density_max 0.280
_refine_diff_density_min -0.152
_refine_diff_density_rms 0.039
_refine_ls_extinction_method 'none             '
_refine_ls_goodness_of_fit_ref 1.062
_refine_ls_hydrogen_treatment mixed
_refine_ls_matrix_type full
_refine_ls_number_parameters 124
_refine_ls_number_reflns 1872
_refine_ls_number_restraints 0
_refine_ls_restrained_S_all 1.062
_refine_ls_R_factor_all 0.0418
_refine_ls_R_factor_gt 0.0378
_refine_ls_shift/su_max 0.011
_refine_ls_shift/su_mean 0.001
_refine_ls_structure_factor_coef Fsqd
_refine_ls_weighting_details 'calc w=1/[\s^2^(Fo^2^)+(0.0623P)^2^+0.1596P] where P=(Fo^2^+2Fc^2^)/3'
_refine_ls_weighting_scheme calc
_refine_ls_wR_factor_gt 0.1023
_refine_ls_wR_factor_ref 0.1053
_reflns_number_gt 1674
_reflns_number_total 1872
_reflns_threshold_expression I>2\\s(I)
_cod_data_source_file ol049855xsi20040126_052656.cif
_cod_data_source_block c011
_cod_depositor_comments
;
The following automatic conversions were performed:

'_symmetry_cell_setting' value 'Monoclinic' changed to 'monoclinic'
according to /home/saulius/struct/CIF-dictionaries/cif_core.dic
dictionary named 'cif_core.dic' version 2.4.1 from
2010-06-29.

'_atom_sites_solution_hydrogens' value 'geom ' changed
to 'geom' according to
/home/saulius/struct/CIF-dictionaries/cif_core.dic dictionary named
'cif_core.dic' version 2.4.1 from
2010-06-29.

'_atom_sites_solution_primary' value 'direct ' changed
to 'direct' according to
/home/saulius/struct/CIF-dictionaries/cif_core.dic dictionary named
'cif_core.dic' version 2.4.1 from
2010-06-29.

'_atom_sites_solution_secondary' value 'difmap ' changed
to 'difmap' according to
/home/saulius/struct/CIF-dictionaries/cif_core.dic dictionary named
'cif_core.dic' version 2.4.1 from
2010-06-29.

'_refine_ls_hydrogen_treatment' value 'mixed ' changed
to 'mixed' according to
/home/saulius/struct/CIF-dictionaries/cif_core.dic dictionary named
'cif_core.dic' version 2.4.1 from
2010-06-29.

'_refine_ls_weighting_scheme' value 'calc ' changed to
'calc' according to
/home/saulius/struct/CIF-dictionaries/cif_core.dic dictionary named
'cif_core.dic' version 2.4.1 from 2010-06-29.

Automatic conversion script
Id: cif_fix_values 1715 2011-07-08 13:25:40Z adriana 
;
_cod_original_sg_symbol_H-M 'P 21/n'
_cod_database_code 1507121

loop_
_symmetry_equiv_pos_as_xyz
x,y,z
1/2-x,1/2+y,1/2-z
-x,-y,-z
1/2+x,1/2-y,1/2+z

loop_
_atom_site_aniso_label
_atom_site_aniso_U_11
_atom_site_aniso_U_22
_atom_site_aniso_U_33
_atom_site_aniso_U_23
_atom_site_aniso_U_13
_atom_site_aniso_U_12
O1 0.0284(4) 0.0339(4) 0.0286(5) -0.0041(3) -0.0090(3) 0.0052(3)
O2 0.0360(4) 0.0410(5) 0.0364(5) -0.0112(4) -0.0121(4) 0.0055(3)
O3 0.0243(4) 0.0324(4) 0.0303(5) -0.0037(3) -0.0089(3) 0.0035(3)
N1 0.0284(5) 0.0295(5) 0.0284(5) -0.0004(3) -0.0079(4) -0.0017(3)
C1 0.0306(5) 0.0279(5) 0.0309(6) 0.0006(4) -0.0019(4) 0.0013(4)
C2 0.0258(5) 0.0300(5) 0.0266(6) 0.0041(4) -0.0021(4) 0.0004(4)
C3 0.0238(5) 0.0286(5) 0.0224(6) 0.0034(4) -0.0035(4) -0.0012(4)
C4 0.0249(5) 0.0279(5) 0.0244(6) 0.0022(4) -0.0044(4) -0.0014(4)
C5 0.0290(6) 0.0398(7) 0.0369(7) 0.0000(5) -0.0051(5) 0.0079(5)
C6 0.0244(5) 0.0292(5) 0.0240(6) 0.0023(4) -0.0054(4) -0.0019(4)
C7 0.0228(5) 0.0319(5) 0.0311(6) -0.0004(4) -0.0044(4) 0.0033(4)
C8 0.0244(5) 0.0372(6) 0.0310(6) 0.0031(4) -0.0061(4) -0.0015(4)

loop_
_atom_site_label
_atom_site_type_symbol
_atom_site_thermal_displace_type
_atom_site_fract_x
_atom_site_fract_y
_atom_site_fract_z
_atom_site_occupancy
_atom_site_U_iso_or_equiv
_atom_site_calc_flag
_atom_site_refinement_flags
O1 O Uani 0.26573(11) 0.35593(7) 0.98626(8) 1.000 0.0308(3) . .
O2 O Uani -0.11013(12) 0.44638(8) 0.88871(9) 1.000 0.0384(3) . .
O3 O Uani -0.25016(10) 0.35204(7) 0.71124(8) 1.000 0.0295(3) . .
N1 N Uani 0.04618(13) 0.20311(8) 0.71123(10) 1.000 0.0292(3) . .
C1 C Uani 0.20971(16) 0.14527(9) 0.73593(12) 1.000 0.0300(3) . .
C2 C Uani 0.31597(15) 0.19281(9) 0.84345(12) 1.000 0.0276(3) . .
C3 C Uani 0.20916(14) 0.28510(9) 0.88383(11) 1.000 0.0252(3) . .
C4 C Uani 0.04223(14) 0.29098(9) 0.80118(11) 1.000 0.0260(3) . .
C5 C Uani 0.50542(17) 0.15368(11) 0.90205(14) 1.000 0.0356(4) . .
C6 C Uani -0.10989(15) 0.37058(9) 0.80686(11) 1.000 0.0262(3) . .
C7 C Uani -0.41319(15) 0.42626(9) 0.71166(12) 1.000 0.0289(3) . .
C8 C Uani -0.55268(15) 0.38724(10) 0.59968(12) 1.000 0.0312(3) . .
H1 H Uiso 0.24540 0.08300 0.68800 1.000 0.0360 calc R
H1N H Uiso -0.046(2) 0.1876(13) 0.6488(16) 1.000 0.0350 . .
H1O H Uiso 0.182(2) 0.4055(14) 0.9995(15) 1.000 0.0370 . .
H5A H Uiso 0.498(2) 0.1198(14) 0.9919(17) 1.000 0.0430 . .
H5B H Uiso 0.595(2) 0.2124(14) 0.9209(16) 1.000 0.0430 . .
H5C H Uiso 0.561(2) 0.1046(14) 0.8442(17) 1.000 0.0430 . .
H7A H Uiso -0.37520 0.50270 0.69620 1.000 0.0350 calc R
H7B H Uiso -0.46990 0.42250 0.79750 1.000 0.0350 calc R
H8A H Uiso -0.58840 0.31140 0.61600 1.000 0.0370 calc R
H8B H Uiso -0.49490 0.39170 0.51540 1.000 0.0370 calc R
H8C H Uiso -0.66320 0.43390 0.59660 1.000 0.0370 calc R

loop_
_atom_type_symbol
_atom_type_description
_atom_type_scat_dispersion_real
_atom_type_scat_dispersion_imag
_atom_type_scat_source
O O 0.0106 0.0060 'International Tables Vol C Tables 4.2.6.8 and 6.1.1.4'
N N 0.0061 0.0033 'International Tables Vol C Tables 4.2.6.8 and 6.1.1.4'
H H 0.0000 0.0000 'International Tables Vol C Tables 4.2.6.8 and 6.1.1.4'
C C 0.0033 0.0016 'International Tables Vol C Tables 4.2.6.8 and 6.1.1.4'

loop_
_geom_angle_atom_site_label_1
_geom_angle_atom_site_label_2
_geom_angle_atom_site_label_3
_geom_angle
_geom_angle_publ_flag
C6 O3 C7 116.30(9) yes
C3 O1 H1O 112.0(10) no
C1 N1 C4 108.93(9) yes
C4 N1 H1N 124.5(10) no
C1 N1 H1N 126.6(10) no
N1 C1 C2 109.97(10) yes
C3 C2 C5 127.89(11) no
C1 C2 C5 126.54(10) no
C1 C2 C3 105.57(9) no
O1 C3 C2 124.27(9) yes
O1 C3 C4 127.14(10) yes
C2 C3 C4 108.58(10) no
C3 C4 C6 127.91(10) no
N1 C4 C3 106.93(9) yes
N1 C4 C6 125.15(10) yes
O2 C6 O3 124.16(10) yes
O2 C6 C4 123.53(10) yes
O3 C6 C4 112.30(9) yes
O3 C7 C8 106.66(9) yes
N1 C1 H1 125.01 no
C2 C1 H1 125.01 no
C2 C5 H5A 112.4(8) no
C2 C5 H5B 114.2(9) no
C2 C5 H5C 111.1(10) no
H5A C5 H5B 101.4(13) no
H5A C5 H5C 110.7(14) no
H5B C5 H5C 106.6(13) no
O3 C7 H7A 110.38 no
O3 C7 H7B 110.38 no
C8 C7 H7A 110.39 no
C8 C7 H7B 110.41 no
H7A C7 H7B 108.62 no
C7 C8 H8A 109.47 no
C7 C8 H8B 109.49 no
C7 C8 H8C 109.47 no
H8A C8 H8B 109.47 no
H8A C8 H8C 109.49 no
H8B C8 H8C 109.44 no

loop_
_geom_bond_atom_site_label_1
_geom_bond_atom_site_label_2
_geom_bond_distance
_geom_bond_publ_flag
O1 C3 1.3673(14) yes
O2 C6 1.2212(14) yes
O3 C6 1.3482(13) yes
O3 C7 1.4567(13) yes
O1 H1O 0.855(16) no
N1 C1 1.3571(15) yes
N1 C4 1.3847(15) yes
N1 H1N 0.891(15) no
C1 C2 1.3900(16) no
C2 C5 1.5013(17) no
C2 C3 1.4130(15) no
C3 C4 1.3963(15) no
C4 C6 1.4420(15) no
C7 C8 1.5142(16) no
C1 H1 0.9301 no
C5 H5A 0.988(17) no
C5 H5B 0.957(16) no
C5 H5C 0.929(16) no
C7 H7A 0.9698 no
C7 H7B 0.9703 no
C8 H8A 0.9600 no
C8 H8B 0.9602 no
C8 H8C 0.9601 no

loop_
_geom_contact_atom_site_label_1
_geom_contact_atom_site_label_2
_geom_contact_distance
_geom_contact_site_symmetry_2
_geom_contact_publ_flag
O1 O2 2.9747(12) . no
O1 O2 2.9258(13) 3_567 no
O1 N1 2.9796(13) 4_555 no
O2 O2 2.9233(13) 3_567 no
O2 O1 2.9747(12) . no
O2 O1 2.9258(13) 3_567 no
O3 N1 2.7533(12) . no
O1 H7B 2.8542 1_655 no
O1 H1N 2.094(15) 4_555 no
O2 H7B 2.6609 . no
O2 H7A 2.6793 . no
O2 H1O 2.174(16) 3_567 no
O2 H1O 2.330(15) . no
O3 H1N 2.545(15) . no
O3 H5A 2.914(16) 4_454 no
N1 O3 2.7533(12) . no
N1 O1 2.9796(13) 4_454 no
N1 H7A 2.8690 2_446 no
C1 C7 3.4216(16) 2_446 no
C2 C8 3.5357(17) 1_655 no
C3 C8 3.5861(16) 4_555 no
C7 C1 3.4216(16) 2_456 no
C8 C3 3.5861(16) 4_454 no
C8 C8 3.4652(17) 3_466 no
C8 C2 3.5357(17) 1_455 no
C1 H7A 3.0317 2_446 no
C1 H8C 3.0635 2_446 no
C1 H8A 2.7678 1_655 no
C2 H8A 2.7974 1_655 no
C2 H8B 3.0504 4_555 no
C3 H8B 2.9233 4_555 no
C3 H1N 3.079(16) 4_555 no
C3 H7B 2.9779 1_655 no
C4 H8B 3.0820 4_555 no
C6 H5B 3.092(15) 1_455 no
C6 H1O 2.757(15) . no
C8 H8B 2.9152 3_466 no
H1N O3 2.545(15) . no
H1N O1 2.094(15) 4_454 no
H1N C3 3.079(16) 4_454 no
H1O O2 2.330(15) . no
H1O C6 2.757(15) . no
H1O O2 2.174(16) 3_567 no
H5A O3 2.914(16) 4_555 no
H5B C6 3.092(15) 1_655 no
H5C H7A 2.5912 2_546 no
H7A O2 2.6793 . no
H7A N1 2.8690 2_456 no
H7A C1 3.0317 2_456 no
H7A H5C 2.5912 2_556 no
H7A H8B 2.5768 3_466 no
H7B O1 2.8542 1_455 no
H7B O2 2.6609 . no
H7B C3 2.9779 1_455 no
H8A C1 2.7678 1_455 no
H8A C2 2.7974 1_455 no
H8B C8 2.9152 3_466 no
H8B H7A 2.5768 3_466 no
H8B C2 3.0504 4_454 no
H8B C3 2.9233 4_454 no
H8B C4 3.0820 4_454 no
H8C C1 3.0635 2_456 no

loop_
_geom_hbond_atom_site_label_D
_geom_hbond_atom_site_label_H
_geom_hbond_atom_site_label_A
_geom_hbond_distance_DH
_geom_hbond_distance_HA
_geom_hbond_distance_DA
_geom_hbond_angle_DHA
_geom_hbond_site_symmetry_A
_geom_hbond_publ_flag
N1 H1N O1 0.891(15) 2.094(15) 2.9796(13) 172.4(14) 4_454 yes
O1 H1O O2 0.855(16) 2.330(15) 2.9747(12) 132.4(13) . yes
O1 H1O O2 0.855(16) 2.174(16) 2.9258(13) 146.5(13) 3_567 yes

loop_
_geom_torsion_atom_site_label_1
_geom_torsion_atom_site_label_2
_geom_torsion_atom_site_label_3
_geom_torsion_atom_site_label_4
_geom_torsion
_geom_torsion_publ_flag
C7 O3 C6 C4 178.13(9) no
C6 O3 C7 C8 -178.20(9) no
C7 O3 C6 O2 -2.31(15) no
C1 N1 C4 C6 -179.46(10) no
C1 N1 C4 C3 -0.51(12) no
C4 N1 C1 C2 0.69(13) no
N1 C1 C2 C5 180.00(11) no
N1 C1 C2 C3 -0.58(13) no
C5 C2 C3 O1 0.45(19) no
C5 C2 C3 C4 179.67(11) no
C1 C2 C3 C4 0.25(13) no
C1 C2 C3 O1 -178.97(10) no
O1 C3 C4 C6 -1.74(19) no
C2 C3 C4 N1 0.15(12) no
C2 C3 C4 C6 179.07(11) no
O1 C3 C4 N1 179.34(10) no
C3 C4 C6 O3 179.83(10) no
C3 C4 C6 O2 0.27(18) no
N1 C4 C6 O2 179.00(11) no
N1 C4 C6 O3 -1.44(15) no

loop_
_cod_related_entry_id
_cod_related_entry_code
_cod_related_entry_database
1 21157360 ChemSpider
